data_4300952
loop_
_publ_author_name
'Zdenek Spichal'
'Marek Necas'
'Jiri Pinkas'

_publ_section_title
;

From Parquets to Bricks: A Series of Lanthanide Coordination Polymers

with Bis(diphenylphosphino)ethane Dioxide

;
_journal_name_full 'Inorganic Chemistry'
_journal_page_first 2074
_journal_page_last 2080
_journal_paper_doi 10.1021/ic048826f
_journal_volume 44
_journal_year 2005
_chemical_formula_sum 'C66.5 H61 N3 O15.5 P5 Pr'
_chemical_formula_weight 1445.94
_chemical_name_systematic
; 

 ? 

;
_space_group_IT_number 2
_symmetry_cell_setting triclinic
_symmetry_space_group_name_Hall '-P 1'
_symmetry_space_group_name_H-M 'P -1'
_atom_sites_solution_hydrogens geom
_atom_sites_solution_primary direct
_atom_sites_solution_secondary difmap
_audit_creation_method SHELXL-97
_cell_angle_alpha 77.291(12)
_cell_angle_beta 88.717(10)
_cell_angle_gamma 68.978(11)
_cell_formula_units_Z 2
_cell_length_a 12.1879(13)
_cell_length_b 12.5589(16)
_cell_length_c 23.158(3)
_cell_measurement_temperature 120(2)
_cell_volume 3221.5(7)
_computing_structure_refinement 'SHELXL-97 (Sheldrick, 1997)'
_computing_structure_solution 'SHELXS-97 (Sheldrick, 1990)'
_diffrn_ambient_temperature 120(2)
_diffrn_measured_fraction_theta_full 0.997
_diffrn_measured_fraction_theta_max 0.997
_diffrn_radiation_monochromator graphite
_diffrn_radiation_source 'fine-focus sealed tube'
_diffrn_radiation_type MoK\a
_diffrn_radiation_wavelength 0.71073
_diffrn_reflns_av_R_equivalents 0.0532
_diffrn_reflns_av_sigmaI/netI 0.1088
_diffrn_reflns_limit_h_max 14
_diffrn_reflns_limit_h_min -14
_diffrn_reflns_limit_k_max 12
_diffrn_reflns_limit_k_min -14
_diffrn_reflns_limit_l_max 27
_diffrn_reflns_limit_l_min -27
_diffrn_reflns_number 27894
_diffrn_reflns_theta_full 25.00
_diffrn_reflns_theta_max 25.00
_diffrn_reflns_theta_min 2.90
_exptl_absorpt_coefficient_mu 0.951
_exptl_absorpt_correction_T_max 0.9109
_exptl_absorpt_correction_T_min 0.8326
_exptl_crystal_density_diffrn 1.491
_exptl_crystal_density_method 'not measured'
_exptl_crystal_F_000 1478
_exptl_crystal_size_max 0.20
_exptl_crystal_size_mid 0.10
_exptl_crystal_size_min 0.10
_refine_diff_density_max 1.580
_refine_diff_density_min -1.135
_refine_diff_density_rms 0.099
_refine_ls_extinction_coef 0.00000(13)
_refine_ls_extinction_expression Fc^*^=kFc[1+0.001xFc^2^\l^3^/sin(2\q)]^-1/4^
_refine_ls_extinction_method SHELXL
_refine_ls_goodness_of_fit_ref 0.949
_refine_ls_hydrogen_treatment mixed
_refine_ls_matrix_type full
_refine_ls_number_parameters 827
_refine_ls_number_reflns 11323
_refine_ls_number_restraints 0
_refine_ls_restrained_S_all 0.949
_refine_ls_R_factor_all 0.0777
_refine_ls_R_factor_gt 0.0471
_refine_ls_shift/su_max 13.901
_refine_ls_shift/su_mean 0.054
_refine_ls_structure_factor_coef Fsqd
_refine_ls_weighting_details 'calc w=1/[\s^2^(Fo^2^)+(0.0293P)^2^+0.0000P] where P=(Fo^2^+2Fc^2^)/3'
_refine_ls_weighting_scheme calc
_refine_ls_wR_factor_gt 0.0835
_refine_ls_wR_factor_ref 0.0927
_reflns_number_gt 8256
_reflns_number_total 11323
_reflns_threshold_expression >2sigma(I)
_cod_data_source_file ic048826fsi20040825_065511_07.cif
_cod_data_source_block 8
_cod_depositor_comments
;
The following automatic conversions were performed:
'_symmetry_cell_setting' value 'Triclinic' changed to 'triclinic'
according to '/home/saulius/struct/CIF-dictionaries/cif_core.dic'
dictionary named 'cif_core.dic' version 2.4.1 from 2010-06-29.

Automatic conversion script
Id: cif_fix_enum 1527 2010-12-29 10:47:43Z saulius 
;
_cod_original_formula_sum 'C66.50 H61 N3 O15.50 P5 Pr'
_cod_database_code 4300952

loop_
_symmetry_equiv_pos_as_xyz
'x, y, z'
'-x, -y, -z'

loop_
_atom_site_label
_atom_site_type_symbol
_atom_site_fract_x
_atom_site_fract_y
_atom_site_fract_z
_atom_site_U_iso_or_equiv
_atom_site_adp_type
_atom_site_occupancy
_atom_site_symmetry_multiplicity
_atom_site_calc_flag
_atom_site_refinement_flags
_atom_site_disorder_assembly
_atom_site_disorder_group
Pr1 Pr 0.60597(2) 0.98664(3) 0.694596(13) 0.01423(9) Uani 1 1 d . . .
P4 P 0.41613(11) 0.80526(11) 0.70080(6) 0.0159(3) Uani 1 1 d . . .
P5 P 0.51576(11) 1.14825(11) 0.53077(6) 0.0152(3) Uani 1 1 d . . .
P3 P 0.43980(11) 0.94810(12) 0.83395(6) 0.0178(3) Uani 1 1 d . . .
P2 P 0.84852(11) 1.01710(12) 0.78355(6) 0.0179(3) Uani 1 1 d . . .
P1 P 0.85142(11) 0.70819(11) 0.78087(6) 0.0179(3) Uani 1 1 d . . .
O21 O 0.3808(3) 1.1202(3) 0.69389(14) 0.0179(8) Uani 1 1 d . . .
O11 O 0.6950(3) 0.8728(3) 0.61107(14) 0.0210(8) Uani 1 1 d . . .
O13 O 0.8414(3) 0.8906(3) 0.55934(16) 0.0315(9) Uani 1 1 d . . .
O12 O 0.7850(3) 0.9821(3) 0.63108(14) 0.0234(8) Uani 1 1 d . . .
O4 O 0.4940(3) 0.8738(3) 0.68065(14) 0.0170(8) Uani 1 1 d . . .
O22 O 0.5093(3) 1.2005(3) 0.70237(14) 0.0214(8) Uani 1 1 d . . .
O5 O 0.5211(3) 1.1016(3) 0.59579(13) 0.0182(8) Uani 1 1 d . . .
O3 O 0.5333(3) 0.9682(3) 0.79490(14) 0.0194(8) Uani 1 1 d . . .
O23 O 0.3222(3) 1.3085(3) 0.68865(16) 0.0331(10) Uani 1 1 d . . .
N10 N 0.7758(4) 0.9146(4) 0.59957(18) 0.0228(10) Uani 1 1 d . . .
O1 O 0.7413(3) 0.7924(3) 0.74540(14) 0.0199(8) Uani 1 1 d . . .
N20 N 0.4014(4) 1.2120(4) 0.69495(17) 0.0218(10) Uani 1 1 d . . .
C1G C 0.4769(4) 0.6610(4) 0.6868(2) 0.0158(11) Uani 1 1 d . . .
C1A C 0.9674(4) 0.6523(4) 0.7346(2) 0.0167(11) Uani 1 1 d . . .
O2 O 0.7437(3) 1.0355(3) 0.74465(14) 0.0214(8) Uani 1 1 d . . .
C6G C 0.5909(4) 0.5918(4) 0.7109(2) 0.0224(12) Uani 1 1 d . . .
H6GA H 0.6332 0.6232 0.7321 0.027 Uiso 1 1 calc R . .
C2C C 0.6866(5) 1.1227(4) 0.8558(2) 0.0259(13) Uani 1 1 d . . .
H2CA H 0.6348 1.1510 0.8212 0.031 Uiso 1 1 calc R . .
C2F C 0.3583(4) 1.1855(4) 0.8341(2) 0.0220(12) Uani 1 1 d . . .
H2FA H 0.4239 1.1885 0.8117 0.026 Uiso 1 1 calc R . .
C1H C 0.2723(4) 0.8817(4) 0.6655(2) 0.0161(11) Uani 1 1 d . . .
C3H C 0.0720(4) 0.8984(5) 0.6472(2) 0.0228(13) Uani 1 1 d . . .
H3HA H 0.0108 0.8680 0.6543 0.027 Uiso 1 1 calc R . .
C5 C 0.5398(4) 1.0361(4) 0.4896(2) 0.0155(11) Uani 1 1 d . . .
H5A H 0.5222 1.0729 0.4468 0.019 Uiso 1 1 calc R . .
H5B H 0.6235 0.9832 0.4955 0.019 Uiso 1 1 calc R . .
C5I C 0.2335(4) 1.4033(4) 0.4311(2) 0.0205(12) Uani 1 1 d . . .
H5IA H 0.2140 1.4452 0.3910 0.025 Uiso 1 1 calc R . .
C5F C 0.1681(4) 1.1784(5) 0.8994(2) 0.0268(13) Uani 1 1 d . . .
H5FA H 0.1026 1.1764 0.9221 0.032 Uiso 1 1 calc R . .
C2H C 0.1807(4) 0.8374(4) 0.6764(2) 0.0207(12) Uani 1 1 d . . .
H2HA H 0.1943 0.7652 0.7040 0.025 Uiso 1 1 calc R . .
C4 C 0.4029(4) 0.7814(4) 0.7794(2) 0.0207(12) Uani 1 1 d . . .
H4A H 0.3564 0.7305 0.7912 0.025 Uiso 1 1 calc R . .
H4B H 0.4823 0.7398 0.7997 0.025 Uiso 1 1 calc R . .
C2E C 0.4701(5) 0.7530(5) 0.9274(2) 0.0258(13) Uani 1 1 d . . .
H2EA H 0.4072 0.7423 0.9089 0.031 Uiso 1 1 calc R . .
C4I C 0.1520(4) 1.4262(4) 0.4728(2) 0.0238(13) Uani 1 1 d . . .
H4IA H 0.0761 1.4846 0.4614 0.029 Uiso 1 1 calc R . .
C1F C 0.3428(4) 1.0794(4) 0.8540(2) 0.0175(12) Uani 1 1 d . . .
C6H C 0.2497(4) 0.9896(4) 0.6257(2) 0.0173(11) Uani 1 1 d . . .
H6HA H 0.3102 1.0210 0.6182 0.021 Uiso 1 1 calc R . .
C1I C 0.3719(4) 1.2567(4) 0.5067(2) 0.0147(11) Uani 1 1 d . . .
C5A C 1.1700(4) 0.5466(4) 0.7193(2) 0.0219(12) Uani 1 1 d . . .
H5AA H 1.2495 0.5057 0.7344 0.026 Uiso 1 1 calc R . .
C1C C 0.8031(4) 1.0526(4) 0.8535(2) 0.0195(12) Uani 1 1 d . . .
C6I C 0.3449(4) 1.3183(4) 0.4478(2) 0.0169(11) Uani 1 1 d . . .
H6IA H 0.4022 1.3024 0.4193 0.020 Uiso 1 1 calc R . .
C4C C 0.7200(6) 1.1121(5) 0.9585(2) 0.0363(15) Uani 1 1 d . . .
H4CA H 0.6914 1.1314 0.9948 0.044 Uiso 1 1 calc R . .
C1E C 0.5045(5) 0.8452(4) 0.9016(2) 0.0219(12) Uani 1 1 d . . .
C6A C 1.0850(4) 0.5943(4) 0.7566(2) 0.0207(12) Uani 1 1 d . . .
H6AA H 1.1062 0.5877 0.7968 0.025 Uiso 1 1 calc R . .
C4F C 0.1837(5) 1.2834(5) 0.8786(2) 0.0305(14) Uani 1 1 d . . .
H4FA H 0.1283 1.3534 0.8865 0.037 Uiso 1 1 calc R . .
C3F C 0.2784(5) 1.2872(5) 0.8469(2) 0.0260(13) Uani 1 1 d . . .
H3FA H 0.2897 1.3595 0.8334 0.031 Uiso 1 1 calc R . .
C2I C 0.2885(4) 1.2798(4) 0.5479(2) 0.0206(12) Uani 1 1 d . . .
H2IA H 0.3068 1.2364 0.5878 0.025 Uiso 1 1 calc R . .
C4H C 0.0518(4) 1.0045(5) 0.6074(2) 0.0238(13) Uani 1 1 d . . .
H4HA H -0.0233 1.0460 0.5870 0.029 Uiso 1 1 calc R . .
C3E C 0.5260(5) 0.6758(5) 0.9797(2) 0.0357(15) Uani 1 1 d . . .
H3EA H 0.5018 0.6124 0.9968 0.043 Uiso 1 1 calc R . .
C3A C 1.0246(4) 0.6160(4) 0.6388(2) 0.0231(12) Uani 1 1 d . . .
H3AA H 1.0043 0.6242 0.5983 0.028 Uiso 1 1 calc R . .
C4A C 1.1405(4) 0.5579(4) 0.6606(2) 0.0221(12) Uani 1 1 d . . .
H4AA H 1.1994 0.5260 0.6352 0.027 Uiso 1 1 calc R . .
C2A C 0.9380(4) 0.6625(4) 0.6756(2) 0.0200(12) Uani 1 1 d . . .
H2AA H 0.8584 0.7014 0.6604 0.024 Uiso 1 1 calc R . .
C3C C 0.6454(5) 1.1517(5) 0.9088(2) 0.0301(14) Uani 1 1 d . . .
H3CA H 0.5652 1.1991 0.9105 0.036 Uiso 1 1 calc R . .
C2G C 0.4172(4) 0.6140(4) 0.6546(2) 0.0230(12) Uani 1 1 d . . .
H2GA H 0.3403 0.6601 0.6370 0.028 Uiso 1 1 calc R . .
C1 C 0.9060(4) 0.7731(4) 0.8309(2) 0.0210(12) Uani 1 1 d . . .
H1A H 0.8418 0.8076 0.8558 0.025 Uiso 1 1 calc R . .
H1B H 0.9703 0.7104 0.8575 0.025 Uiso 1 1 calc R . .
C3I C 0.1790(4) 1.3648(4) 0.5318(2) 0.0269(13) Uani 1 1 d . . .
H3IA H 0.1223 1.3816 0.5606 0.032 Uiso 1 1 calc R . .
C3 C 0.3425(4) 0.8979(4) 0.8000(2) 0.0183(11) Uani 1 1 d . . .
H3A H 0.2836 0.8872 0.8286 0.022 Uiso 1 1 calc R . .
H3B H 0.2995 0.9598 0.7652 0.022 Uiso 1 1 calc R . .
C1J C 0.6200(4) 1.2196(4) 0.5109(2) 0.0158(11) Uani 1 1 d . . .
C6F C 0.2467(4) 1.0764(4) 0.8875(2) 0.0221(12) Uani 1 1 d . . .
H6FA H 0.2357 1.0043 0.9021 0.027 Uiso 1 1 calc R . .
C5J C 0.8113(5) 1.2195(5) 0.4814(2) 0.0252(13) Uani 1 1 d . . .
H5JA H 0.8853 1.1820 0.4668 0.030 Uiso 1 1 calc R . .
C2D C 0.8794(4) 1.1860(4) 0.6938(2) 0.0236(13) Uani 1 1 d . . .
H2DA H 0.8120 1.1838 0.6751 0.028 Uiso 1 1 calc R . .
C6J C 0.7284(4) 1.1651(4) 0.4897(2) 0.0210(12) Uani 1 1 d . . .
H6JA H 0.7463 1.0906 0.4807 0.025 Uiso 1 1 calc R . .
C1D C 0.9251(4) 1.1113(4) 0.7480(2) 0.0182(12) Uani 1 1 d . . .
C6C C 0.8783(5) 1.0128(5) 0.9042(2) 0.0288(13) Uani 1 1 d . . .
H6CA H 0.9583 0.9641 0.9032 0.035 Uiso 1 1 calc R . .
C1B C 0.8318(4) 0.5800(4) 0.8243(2) 0.0207(12) Uani 1 1 d . . .
C5H C 0.1394(4) 1.0506(4) 0.5972(2) 0.0208(12) Uani 1 1 d . . .
H5HA H 0.1239 1.1243 0.5705 0.025 Uiso 1 1 calc R . .
C2 C 0.9528(4) 0.8695(4) 0.7990(2) 0.0215(12) Uani 1 1 d . . .
H2A H 0.9835 0.8510 0.7610 0.026 Uiso 1 1 calc R . .
H2B H 1.0199 0.8655 0.8237 0.026 Uiso 1 1 calc R . .
C3D C 0.9313(5) 1.2645(5) 0.6665(2) 0.0276(13) Uani 1 1 d . . .
H3DA H 0.8983 1.3169 0.6296 0.033 Uiso 1 1 calc R . .
C2J C 0.5962(5) 1.3288(5) 0.5234(2) 0.0329(15) Uani 1 1 d . . .
H2JA H 0.5219 1.3675 0.5374 0.040 Uiso 1 1 calc R . .
C5C C 0.8363(5) 1.0444(5) 0.9561(2) 0.0367(15) Uani 1 1 d . . .
H5CA H 0.8882 1.0193 0.9905 0.044 Uiso 1 1 calc R . .
C4J C 0.7856(5) 1.3276(5) 0.4945(2) 0.0314(14) Uani 1 1 d . . .
H4JA H 0.8420 1.3645 0.4889 0.038 Uiso 1 1 calc R . .
C5B C 0.8584(5) 0.3752(5) 0.8426(3) 0.0366(15) Uani 1 1 d . . .
H5BA H 0.8890 0.3027 0.8309 0.044 Uiso 1 1 calc R . .
C5D C 1.0779(4) 1.1901(5) 0.7465(2) 0.0264(13) Uani 1 1 d . . .
H5DA H 1.1470 1.1907 0.7644 0.032 Uiso 1 1 calc R . .
C6B C 0.8765(5) 0.4726(5) 0.8090(3) 0.0309(14) Uani 1 1 d . . .
H6BA H 0.9204 0.4656 0.7747 0.037 Uiso 1 1 calc R . .
C6E C 0.5963(5) 0.8609(5) 0.9302(2) 0.0311(14) Uani 1 1 d . . .
H6EA H 0.6199 0.9249 0.9135 0.037 Uiso 1 1 calc R . .
C3J C 0.6786(5) 1.3819(5) 0.5158(3) 0.0382(16) Uani 1 1 d . . .
H3JA H 0.6613 1.4559 0.5252 0.046 Uiso 1 1 calc R . .
C6D C 1.0263(4) 1.1132(5) 0.7741(2) 0.0237(13) Uani 1 1 d . . .
H6DA H 1.0595 1.0613 0.8111 0.028 Uiso 1 1 calc R . .
C3G C 0.4709(5) 0.5002(5) 0.6485(3) 0.0331(15) Uani 1 1 d . . .
H3GA H 0.4303 0.4682 0.6267 0.040 Uiso 1 1 calc R . .
C4B C 0.7974(5) 0.3826(5) 0.8921(3) 0.0362(15) Uani 1 1 d . . .
H4BA H 0.7860 0.3153 0.9153 0.043 Uiso 1 1 calc R . .
C5G C 0.6424(5) 0.4789(5) 0.7044(2) 0.0293(14) Uani 1 1 d . . .
H5GA H 0.7197 0.4325 0.7212 0.035 Uiso 1 1 calc R . .
C4D C 1.0307(5) 1.2666(5) 0.6928(2) 0.0264(13) Uani 1 1 d . . .
H4DA H 1.0664 1.3202 0.6742 0.032 Uiso 1 1 calc R . .
C4G C 0.5826(5) 0.4321(5) 0.6736(3) 0.0327(14) Uani 1 1 d . . .
H4GA H 0.6181 0.3534 0.6696 0.039 Uiso 1 1 calc R . .
C5E C 0.6517(6) 0.7851(5) 0.9819(2) 0.0413(17) Uani 1 1 d . . .
H5EA H 0.7138 0.7963 1.0008 0.050 Uiso 1 1 calc R . .
C2B C 0.7680(5) 0.5859(5) 0.8754(3) 0.0358(15) Uani 1 1 d . . .
H2BA H 0.8067 0.6153 0.9021 0.043 Uiso 1 1 calc R . .
H2BB H 0.6888 0.6465 0.8632 0.043 Uiso 1 1 calc R . .
C4E C 0.6171(6) 0.6915(5) 1.0068(2) 0.0400(16) Uani 1 1 d . . .
H4EA H 0.6562 0.6384 1.0426 0.048 Uiso 1 1 calc R . .
C3B C 0.7520(6) 0.4880(5) 0.9086(3) 0.0430(17) Uani 1 1 d . . .
H3BA H 0.7092 0.4932 0.9433 0.052 Uiso 1 1 calc R . .
N30 N 0.1863(8) 0.7334(9) 0.9242(6) 0.144(5) Uani 1 1 d . . .
O31 O 0.0914(10) 0.7536(7) 0.9635(4) 0.183(4) Uani 1 1 d . . .
O32 O 0.2501(6) 0.6410(5) 0.9439(3) 0.096(2) Uani 1 1 d . . .
O33 O 0.1712(4) 0.8285(6) 0.9048(3) 0.092(2) Uani 1 1 d . . .
C100 C 1.4585(7) 0.4839(6) 0.8490(3) 0.064(2) Uani 1 1 d . . .
O100 O 1.3332(5) 0.5466(4) 0.8376(2) 0.0714(16) Uani 1 1 d . . .
C200 C 0.0000 0.5000 1.0000 0.180(10) Uani 1 2 d S . .
O200 O 0.0743(11) 0.5236(9) 0.9432(6) 0.107(5) Uani 0.50 1 d P . .

loop_
_atom_site_aniso_label
_atom_site_aniso_U_11
_atom_site_aniso_U_22
_atom_site_aniso_U_33
_atom_site_aniso_U_23
_atom_site_aniso_U_13
_atom_site_aniso_U_12
Pr1 0.00980(14) 0.01472(17) 0.01868(16) -0.00514(12) 0.00031(10) -0.00424(12)
P4 0.0127(7) 0.0151(8) 0.0211(7) -0.0063(6) 0.0020(5) -0.0054(6)
P5 0.0131(7) 0.0140(8) 0.0178(7) -0.0054(6) 0.0005(5) -0.0031(6)
P3 0.0160(7) 0.0181(8) 0.0185(7) -0.0059(6) 0.0014(5) -0.0043(6)
P2 0.0121(7) 0.0197(8) 0.0242(8) -0.0092(6) 0.0005(6) -0.0061(6)
P1 0.0136(7) 0.0155(8) 0.0237(8) -0.0055(6) -0.0011(6) -0.0035(6)
O21 0.0166(18) 0.014(2) 0.025(2) -0.0078(16) 0.0019(15) -0.0058(16)
O11 0.0151(19) 0.020(2) 0.028(2) -0.0080(16) -0.0006(15) -0.0052(16)
O13 0.019(2) 0.039(3) 0.030(2) -0.0122(19) 0.0111(17) -0.0019(18)
O12 0.0183(19) 0.033(2) 0.025(2) -0.0153(17) 0.0047(15) -0.0109(17)
O4 0.0129(18) 0.0147(19) 0.0258(19) -0.0060(15) 0.0032(14) -0.0071(15)
O22 0.0159(19) 0.023(2) 0.031(2) -0.0114(17) 0.0015(15) -0.0103(16)
O5 0.0181(19) 0.016(2) 0.0189(19) -0.0071(15) 0.0022(14) -0.0020(16)
O3 0.0152(18) 0.020(2) 0.0211(19) -0.0030(16) -0.0003(14) -0.0047(16)
O23 0.024(2) 0.013(2) 0.047(3) -0.0088(19) -0.0025(18) 0.0111(18)
N10 0.017(2) 0.023(3) 0.023(3) -0.007(2) 0.0011(19) 0.002(2)
O1 0.0137(18) 0.016(2) 0.027(2) -0.0022(16) -0.0021(15) -0.0032(15)
N20 0.024(3) 0.024(3) 0.015(2) -0.007(2) 0.0033(19) -0.005(2)
C1G 0.014(3) 0.015(3) 0.018(3) -0.004(2) 0.006(2) -0.006(2)
C1A 0.013(3) 0.010(3) 0.027(3) -0.006(2) 0.002(2) -0.003(2)
O2 0.0134(18) 0.025(2) 0.030(2) -0.0120(17) -0.0017(15) -0.0077(16)
C6G 0.019(3) 0.023(3) 0.025(3) -0.009(2) -0.003(2) -0.004(2)
C2C 0.023(3) 0.026(3) 0.031(3) -0.012(3) 0.002(2) -0.008(3)
C2F 0.021(3) 0.026(3) 0.019(3) -0.006(2) -0.005(2) -0.007(3)
C1H 0.013(3) 0.014(3) 0.022(3) -0.008(2) 0.002(2) -0.004(2)
C3H 0.012(3) 0.028(3) 0.034(3) -0.015(3) 0.006(2) -0.009(2)
C5 0.012(3) 0.015(3) 0.018(3) -0.005(2) 0.001(2) -0.003(2)
C5I 0.020(3) 0.017(3) 0.023(3) -0.002(2) -0.004(2) -0.007(2)
C5F 0.020(3) 0.037(4) 0.020(3) -0.014(3) 0.006(2) -0.003(3)
C2H 0.019(3) 0.020(3) 0.024(3) -0.010(2) 0.008(2) -0.007(2)
C4 0.020(3) 0.023(3) 0.021(3) -0.006(2) 0.003(2) -0.010(2)
C2E 0.022(3) 0.025(3) 0.024(3) -0.007(3) 0.002(2) -0.001(3)
C4I 0.016(3) 0.017(3) 0.034(3) -0.006(3) -0.002(2) -0.001(2)
C1F 0.016(3) 0.019(3) 0.016(3) -0.004(2) -0.004(2) -0.003(2)
C6H 0.014(3) 0.019(3) 0.024(3) -0.012(2) 0.006(2) -0.008(2)
C1I 0.015(3) 0.011(3) 0.020(3) -0.004(2) 0.002(2) -0.007(2)
C5A 0.011(3) 0.016(3) 0.037(3) -0.005(3) -0.001(2) -0.003(2)
C1C 0.018(3) 0.020(3) 0.023(3) -0.004(2) 0.001(2) -0.010(2)
C6I 0.018(3) 0.018(3) 0.018(3) -0.006(2) 0.002(2) -0.009(2)
C4C 0.053(4) 0.039(4) 0.021(3) -0.008(3) 0.015(3) -0.021(3)
C1E 0.029(3) 0.015(3) 0.021(3) -0.006(2) 0.006(2) -0.005(3)
C6A 0.021(3) 0.015(3) 0.027(3) -0.002(2) -0.002(2) -0.009(2)
C4F 0.037(4) 0.021(3) 0.025(3) -0.009(3) -0.005(3) 0.002(3)
C3F 0.032(3) 0.015(3) 0.029(3) -0.004(3) -0.006(3) -0.007(3)
C2I 0.021(3) 0.022(3) 0.017(3) -0.006(2) 0.000(2) -0.004(2)
C4H 0.013(3) 0.028(3) 0.031(3) -0.013(3) -0.001(2) -0.005(2)
C3E 0.048(4) 0.025(4) 0.026(3) -0.003(3) 0.009(3) -0.006(3)
C3A 0.026(3) 0.018(3) 0.024(3) -0.003(2) 0.000(2) -0.007(3)
C4A 0.022(3) 0.015(3) 0.030(3) -0.008(2) 0.006(2) -0.006(2)
C2A 0.017(3) 0.017(3) 0.026(3) -0.005(2) 0.000(2) -0.007(2)
C3C 0.032(3) 0.027(4) 0.034(3) -0.013(3) 0.012(3) -0.011(3)
C2G 0.016(3) 0.021(3) 0.035(3) -0.010(3) 0.006(2) -0.008(2)
C1 0.019(3) 0.016(3) 0.025(3) -0.008(2) -0.003(2) -0.001(2)
C3I 0.018(3) 0.030(3) 0.029(3) -0.006(3) 0.004(2) -0.004(3)
C3 0.016(3) 0.021(3) 0.020(3) -0.005(2) 0.003(2) -0.009(2)
C1J 0.016(3) 0.012(3) 0.021(3) -0.003(2) -0.003(2) -0.007(2)
C6F 0.027(3) 0.020(3) 0.018(3) -0.001(2) 0.000(2) -0.008(3)
C5J 0.021(3) 0.029(3) 0.027(3) -0.009(3) 0.005(2) -0.009(3)
C2D 0.017(3) 0.022(3) 0.032(3) -0.008(3) -0.004(2) -0.007(3)
C6J 0.022(3) 0.019(3) 0.023(3) -0.008(2) 0.003(2) -0.006(2)
C1D 0.011(3) 0.016(3) 0.030(3) -0.009(2) 0.003(2) -0.005(2)
C6C 0.025(3) 0.031(4) 0.028(3) -0.006(3) 0.003(2) -0.009(3)
C1B 0.014(3) 0.021(3) 0.022(3) -0.003(2) -0.001(2) -0.002(2)
C5H 0.017(3) 0.012(3) 0.029(3) -0.005(2) -0.001(2) 0.000(2)
C2 0.015(3) 0.021(3) 0.030(3) -0.008(2) 0.001(2) -0.007(2)
C3D 0.028(3) 0.020(3) 0.031(3) -0.002(3) 0.000(3) -0.007(3)
C2J 0.019(3) 0.030(4) 0.058(4) -0.025(3) 0.009(3) -0.010(3)
C5C 0.042(4) 0.043(4) 0.021(3) -0.002(3) -0.005(3) -0.014(3)
C4J 0.031(3) 0.033(4) 0.040(4) -0.006(3) 0.001(3) -0.023(3)
C5B 0.033(4) 0.020(3) 0.057(4) -0.010(3) 0.007(3) -0.009(3)
C5D 0.020(3) 0.033(4) 0.031(3) -0.009(3) 0.001(2) -0.015(3)
C6B 0.027(3) 0.021(3) 0.042(4) -0.009(3) 0.008(3) -0.006(3)
C6E 0.039(4) 0.023(3) 0.029(3) -0.004(3) -0.007(3) -0.008(3)
C3J 0.029(3) 0.024(4) 0.073(5) -0.027(3) 0.005(3) -0.014(3)
C6D 0.020(3) 0.030(3) 0.024(3) -0.006(3) -0.002(2) -0.013(3)
C3G 0.021(3) 0.027(4) 0.062(4) -0.026(3) 0.009(3) -0.013(3)
C4B 0.037(4) 0.025(4) 0.042(4) 0.007(3) 0.000(3) -0.015(3)
C5G 0.025(3) 0.020(3) 0.034(3) -0.006(3) 0.000(3) 0.003(3)
C4D 0.027(3) 0.024(3) 0.037(3) -0.015(3) 0.014(3) -0.017(3)
C4G 0.028(3) 0.017(3) 0.056(4) -0.017(3) 0.013(3) -0.006(3)
C5E 0.057(4) 0.036(4) 0.029(4) -0.005(3) -0.015(3) -0.015(3)
C2B 0.035(4) 0.026(4) 0.043(4) -0.006(3) -0.001(3) -0.008(3)
C4E 0.056(4) 0.034(4) 0.015(3) 0.001(3) -0.006(3) -0.001(3)
C3B 0.057(4) 0.036(4) 0.039(4) -0.008(3) 0.023(3) -0.022(4)
N30 0.052(5) 0.081(7) 0.264(13) 0.085(8) -0.072(7) -0.051(6)
O31 0.171(10) 0.133(8) 0.186(10) 0.035(6) -0.061(8) -0.023(7)
O32 0.115(6) 0.066(4) 0.080(4) 0.009(3) 0.016(4) -0.018(4)
O33 0.042(3) 0.083(5) 0.129(5) 0.036(4) -0.017(3) -0.029(3)
C100 0.060(5) 0.045(5) 0.067(5) 0.010(4) 0.004(4) -0.009(4)
O100 0.067(4) 0.074(4) 0.078(4) 0.010(3) -0.021(3) -0.045(3)
C200 0.105(14) 0.35(3) 0.105(14) -0.015(16) 0.006(11) -0.134(18)
O200 0.099(10) 0.050(7) 0.152(12) -0.045(8) -0.068(9) 0.014(7)

loop_
_atom_type_symbol
_atom_type_description
_atom_type_scat_dispersion_real
_atom_type_scat_dispersion_imag
_atom_type_scat_source
C C 0.0033 0.0016 'International Tables Vol C Tables 4.2.6.8 and 6.1.1.4'
H H 0.0000 0.0000 'International Tables Vol C Tables 4.2.6.8 and 6.1.1.4'
N N 0.0061 0.0033 'International Tables Vol C Tables 4.2.6.8 and 6.1.1.4'
O O 0.0106 0.0060 'International Tables Vol C Tables 4.2.6.8 and 6.1.1.4'
P P 0.1023 0.0942 'International Tables Vol C Tables 4.2.6.8 and 6.1.1.4'
Pr Pr -0.2180 2.8214 'International Tables Vol C Tables 4.2.6.8 and 6.1.1.4'

loop_
_geom_angle_atom_site_label_1
_geom_angle_atom_site_label_2
_geom_angle_atom_site_label_3
_geom_angle
_geom_angle_site_symmetry_1
_geom_angle_site_symmetry_3
_geom_angle_publ_flag
O4 Pr1 O2 155.94(10) . . ?
O4 Pr1 O5 83.91(10) . . ?
O2 Pr1 O5 120.05(11) . . ?
O4 Pr1 O1 80.62(10) . . ?
O2 Pr1 O1 78.61(10) . . ?
O5 Pr1 O1 141.32(10) . . ?
O4 Pr1 O3 84.29(10) . . ?
O2 Pr1 O3 79.71(11) . . ?
O5 Pr1 O3 135.13(10) . . ?
O1 Pr1 O3 78.20(11) . . ?
O4 Pr1 O22 122.09(10) . . ?
O2 Pr1 O22 71.65(10) . . ?
O5 Pr1 O22 72.93(10) . . ?
O1 Pr1 O22 144.23(10) . . ?
O3 Pr1 O22 77.34(10) . . ?
O4 Pr1 O12 119.40(10) . . ?
O2 Pr1 O12 69.59(11) . . ?
O5 Pr1 O12 74.81(10) . . ?
O1 Pr1 O12 82.39(11) . . ?
O3 Pr1 O12 146.32(10) . . ?
O22 Pr1 O12 104.70(11) . . ?
O4 Pr1 O11 70.57(10) . . ?
O2 Pr1 O11 114.32(11) . . ?
O5 Pr1 O11 67.91(10) . . ?
O1 Pr1 O11 73.53(10) . . ?
O3 Pr1 O11 144.60(10) . . ?
O22 Pr1 O11 137.16(10) . . ?
O12 Pr1 O11 48.83(10) . . ?
O4 Pr1 O21 72.79(10) . . ?
O2 Pr1 O21 116.69(10) . . ?
O5 Pr1 O21 66.87(10) . . ?
O1 Pr1 O21 138.63(10) . . ?
O3 Pr1 O21 68.28(10) . . ?
O22 Pr1 O21 49.35(10) . . ?
O12 Pr1 O21 138.39(10) . . ?
O11 Pr1 O21 123.58(10) . . ?
O4 P4 C1H 110.2(2) . . ?
O4 P4 C4 111.8(2) . . ?
C1H P4 C4 108.1(2) . . ?
O4 P4 C1G 111.4(2) . . ?
C1H P4 C1G 110.6(2) . . ?
C4 P4 C1G 104.6(2) . . ?
O5 P5 C1I 109.4(2) . . ?
O5 P5 C1J 111.6(2) . . ?
C1I P5 C1J 106.9(2) . . ?
O5 P5 C5 112.3(2) . . ?
C1I P5 C5 107.1(2) . . ?
C1J P5 C5 109.3(2) . . ?
O3 P3 C1E 110.5(2) . . ?
O3 P3 C3 113.7(2) . . ?
C1E P3 C3 108.8(2) . . ?
O3 P3 C1F 113.0(2) . . ?
C1E P3 C1F 106.6(2) . . ?
C3 P3 C1F 103.9(2) . . ?
O2 P2 C2 113.4(2) . . ?
O2 P2 C1C 110.5(2) . . ?
C2 P2 C1C 107.4(2) . . ?
O2 P2 C1D 109.7(2) . . ?
C2 P2 C1D 107.4(2) . . ?
C1C P2 C1D 108.4(2) . . ?
O1 P1 C1A 112.0(2) . . ?
O1 P1 C1B 112.4(2) . . ?
C1A P1 C1B 104.1(2) . . ?
O1 P1 C1 112.7(2) . . ?
C1A P1 C1 107.6(2) . . ?
C1B P1 C1 107.6(2) . . ?
N20 O21 Pr1 94.5(3) . . ?
N10 O11 Pr1 95.9(2) . . ?
N10 O12 Pr1 98.2(3) . . ?
P4 O4 Pr1 153.69(19) . . ?
N20 O22 Pr1 98.4(3) . . ?
P5 O5 Pr1 158.4(2) . . ?
P3 O3 Pr1 147.09(19) . . ?
O13 N10 O12 122.0(4) . . ?
O13 N10 O11 121.0(4) . . ?
O12 N10 O11 117.0(4) . . ?
P1 O1 Pr1 154.50(19) . . ?
O23 N20 O21 122.1(4) . . ?
O23 N20 O22 120.7(4) . . ?
O21 N20 O22 117.2(4) . . ?
C6G C1G C2G 118.8(5) . . ?
C6G C1G P4 116.8(4) . . ?
C2G C1G P4 124.4(4) . . ?
C2A C1A C6A 119.5(5) . . ?
C2A C1A P1 118.2(4) . . ?
C6A C1A P1 122.2(4) . . ?
P2 O2 Pr1 158.4(2) . . ?
C5G C6G C1G 120.6(5) . . ?
C1C C2C C3C 119.8(5) . . ?
C3F C2F C1F 120.2(5) . . ?
C6H C1H C2H 119.0(4) . . ?
C6H C1H P4 118.6(4) . . ?
C2H C1H P4 122.4(4) . . ?
C2H C3H C4H 119.9(5) . . ?
C5 C5 P5 110.8(4) 2_676 . ?
C4I C5I C6I 119.7(5) . . ?
C6F C5F C4F 120.5(5) . . ?
C3H C2H C1H 120.2(5) . . ?
C3 C4 P4 112.4(3) . . ?
C1E C2E C3E 121.0(5) . . ?
C5I C4I C3I 120.8(5) . . ?
C2F C1F C6F 119.1(5) . . ?
C2F C1F P3 121.0(4) . . ?
C6F C1F P3 119.8(4) . . ?
C5H C6H C1H 120.0(5) . . ?
C2I C1I C6I 119.9(4) . . ?
C2I C1I P5 118.9(4) . . ?
C6I C1I P5 121.2(4) . . ?
C4A C5A C6A 120.6(5) . . ?
C2C C1C C6C 119.7(5) . . ?
C2C C1C P2 117.0(4) . . ?
C6C C1C P2 123.4(4) . . ?
C5I C6I C1I 119.6(5) . . ?
C3C C4C C5C 120.1(5) . . ?
C2E C1E C6E 118.6(5) . . ?
C2E C1E P3 124.5(4) . . ?
C6E C1E P3 116.9(4) . . ?
C5A C6A C1A 119.6(5) . . ?
C3F C4F C5F 120.4(5) . . ?
C4F C3F C2F 120.0(5) . . ?
C3I C2I C1I 120.7(5) . . ?
C5H C4H C3H 120.8(5) . . ?
C4E C3E C2E 119.7(6) . . ?
C4A C3A C2A 120.5(5) . . ?
C5A C4A C3A 119.7(5) . . ?
C1A C2A C3A 120.0(5) . . ?
C4C C3C C2C 120.2(5) . . ?
C3G C2G C1G 119.5(5) . . ?
C2 C1 P1 114.0(3) . . ?
C2I C3I C4I 119.2(5) . . ?
C4 C3 P3 115.4(3) . . ?
C6J C1J C2J 118.6(5) . . ?
C6J C1J P5 122.7(4) . . ?
C2J C1J P5 118.3(4) . . ?
C5F C6F C1F 119.8(5) . . ?
C4J C5J C6J 120.1(5) . . ?
C1D C2D C3D 120.5(5) . . ?
C1J C6J C5J 120.1(5) . . ?
C2D C1D C6D 119.1(5) . . ?
C2D C1D P2 118.5(4) . . ?
C6D C1D P2 122.4(4) . . ?
C5C C6C C1C 119.6(5) . . ?
C6B C1B C2B 117.3(5) . . ?
C6B C1B P1 122.3(4) . . ?
C2B C1B P1 120.4(4) . . ?
C4H C5H C6H 120.1(5) . . ?
C1 C2 P2 116.2(3) . . ?
C4D C3D C2D 120.0(5) . . ?
C3J C2J C1J 121.1(5) . . ?
C4C C5C C6C 120.6(5) . . ?
C3J C4J C5J 120.0(5) . . ?
C4B C5B C6B 120.4(6) . . ?
C6D C5D C4D 120.8(5) . . ?
C1B C6B C5B 121.3(5) . . ?
C5E C6E C1E 120.7(5) . . ?
C4J C3J C2J 120.0(5) . . ?
C5D C6D C1D 120.1(5) . . ?
C4G C3G C2G 121.1(5) . . ?
C5B C4B C3B 119.7(6) . . ?
C6G C5G C4G 120.5(5) . . ?
C3D C4D C5D 119.5(5) . . ?
C5G C4G C3G 119.6(5) . . ?
C6E C5E C4E 120.0(5) . . ?
C3B C2B C1B 120.6(5) . . ?
C3E C4E C5E 120.0(5) . . ?
C4B C3B C2B 120.6(6) . . ?
O33 N30 O32 149.0(9) . . ?
O33 N30 O31 96.5(11) . . ?
O32 N30 O31 105.1(9) . . ?
O200 C200 O200 180.000(3) 2_567 . ?

loop_
_geom_bond_atom_site_label_1
_geom_bond_atom_site_label_2
_geom_bond_distance
_geom_bond_site_symmetry_2
_geom_bond_publ_flag
Pr1 O4 2.363(3) . ?
Pr1 O2 2.382(3) . ?
Pr1 O5 2.444(3) . ?
Pr1 O1 2.448(3) . ?
Pr1 O3 2.460(3) . ?
Pr1 O22 2.563(3) . ?
Pr1 O12 2.594(3) . ?
Pr1 O11 2.641(3) . ?
Pr1 O21 2.652(3) . ?
P4 O4 1.500(3) . ?
P4 C1H 1.781(5) . ?
P4 C4 1.792(5) . ?
P4 C1G 1.794(5) . ?
P5 O5 1.485(3) . ?
P5 C1I 1.798(5) . ?
P5 C1J 1.800(5) . ?
P5 C5 1.805(4) . ?
P3 O3 1.496(3) . ?
P3 C1E 1.783(5) . ?
P3 C3 1.793(5) . ?
P3 C1F 1.802(5) . ?
P2 O2 1.499(3) . ?
P2 C2 1.793(5) . ?
P2 C1C 1.798(5) . ?
P2 C1D 1.810(5) . ?
P1 O1 1.498(3) . ?
P1 C1A 1.787(5) . ?
P1 C1B 1.793(5) . ?
P1 C1 1.813(5) . ?
O21 N20 1.270(5) . ?
O11 N10 1.271(5) . ?
O13 N10 1.230(5) . ?
O12 N10 1.268(5) . ?
O22 N20 1.282(5) . ?
O23 N20 1.230(5) . ?
C1G C6G 1.397(6) . ?
C1G C2G 1.402(6) . ?
C1A C2A 1.386(6) . ?
C1A C6A 1.401(6) . ?
C6G C5G 1.371(6) . ?
C2C C1C 1.384(7) . ?
C2C C3C 1.388(7) . ?
C2F C3F 1.388(7) . ?
C2F C1F 1.390(6) . ?
C1H C6H 1.400(6) . ?
C1H C2H 1.411(6) . ?
C3H C2H 1.372(6) . ?
C3H C4H 1.385(7) . ?
C5 C5 1.552(9) 2_676 ?
C5I C4I 1.369(7) . ?
C5I C6I 1.390(6) . ?
C5F C6F 1.378(7) . ?
C5F C4F 1.380(7) . ?
C4 C3 1.559(6) . ?
C2E C1E 1.381(7) . ?
C2E C3E 1.385(7) . ?
C4I C3I 1.395(7) . ?
C1F C6F 1.397(7) . ?
C6H C5H 1.381(6) . ?
C1I C2I 1.376(6) . ?
C1I C6I 1.393(6) . ?
C5A C4A 1.379(7) . ?
C5A C6A 1.385(7) . ?
C1C C6C 1.389(6) . ?
C4C C3C 1.368(7) . ?
C4C C5C 1.374(8) . ?
C1E C6E 1.407(7) . ?
C4F C3F 1.365(7) . ?
C2I C3I 1.372(6) . ?
C4H C5H 1.380(7) . ?
C3E C4E 1.382(8) . ?
C3A C4A 1.382(6) . ?
C3A C2A 1.385(7) . ?
C2G C3G 1.380(7) . ?
C1 C2 1.556(6) . ?
C1J C6J 1.388(7) . ?
C1J C2J 1.390(6) . ?
C5J C4J 1.381(7) . ?
C5J C6J 1.397(7) . ?
C2D C1D 1.379(6) . ?
C2D C3D 1.389(7) . ?
C1D C6D 1.397(6) . ?
C6C C5C 1.378(7) . ?
C1B C6B 1.384(7) . ?
C1B C2B 1.401(7) . ?
C3D C4D 1.379(7) . ?
C2J C3J 1.380(7) . ?
C4J C3J 1.375(8) . ?
C5B C4B 1.353(8) . ?
C5B C6B 1.386(7) . ?
C5D C6D 1.372(7) . ?
C5D C4D 1.382(7) . ?
C6E C5E 1.366(7) . ?
C3G C4G 1.380(7) . ?
C4B C3B 1.376(8) . ?
C5G C4G 1.379(7) . ?
C5E C4E 1.393(8) . ?
C2B C3B 1.376(7) . ?
N30 O33 1.127(9) . ?
N30 O32 1.139(9) . ?
N30 O31 1.441(13) . ?
C100 O100 1.444(8) . ?
C200 O200 1.615(16) 2_567 ?
C200 O200 1.615(16) . ?
